data_7009075
loop_
_publ_author_name
'Sz\/lyk, Edward'
'Grodzicki, Antoni'
'Pazderski, Leszek'
'Wojtczak, Andrzej'
'Chat\/las, Janusz'
'Wrzeszcz, Grzegorz'
'Sitkowski, Jerzy'
'Kamie\'nski, Bohdan'

_publ_section_title
;
 Palladium(II) chloride complexes with
 1,2,4-triazolo[1,5-a]pyrimidines: X-ray, 15N--1H NMR and 15N CP MAS
 studies
;
_journal_issue 6
_journal_name_full 'Journal of the Chemical Society, Dalton Transactions'
_journal_page_first 867
_journal_paper_doi 10.1039/a908469j
_journal_year 2000
_chemical_formula_sum 'C27 H43 Cl2 N8 O0.5 Pd'
_chemical_formula_weight 655.02
_chemical_name_systematic
; 
 ? 
;
_space_group_IT_number 2
_symmetry_space_group_name_Hall '-P 1'
_symmetry_space_group_name_H-M 'P -1'
_atom_sites_solution_hydrogens geom
_atom_sites_solution_primary direct
_atom_sites_solution_secondary difmap
_audit_creation_method SHELXL-97
_cell_angle_alpha 75.342(4)
_cell_angle_beta 81.431(4)
_cell_angle_gamma 79.665(4)
_cell_formula_units_Z 2
_cell_length_a 10.7430(6)
_cell_length_b 11.0134(5)
_cell_length_c 14.1340(6)
_cell_measurement_temperature 293(2)
_cell_volume 1582.16(14)
_computing_publication_material 'SHELXL-97 (Sheldrick, 1997)'
_computing_structure_refinement 'SHELXL-97 (Sheldrick, 1997)'
_computing_structure_solution 'SHELXS-97 (Sheldrick, 1990)'
_diffrn_ambient_temperature 293(2)
_diffrn_measured_fraction_theta_full 0.940
_diffrn_measured_fraction_theta_max 0.940
_diffrn_measurement_device_type 'Kuma KM4'
_diffrn_measurement_method omega-2theta
_diffrn_radiation_monochromator graphite
_diffrn_radiation_source 'fine-focus sealed tube'
_diffrn_radiation_type CuK\a
_diffrn_radiation_wavelength 1.54178
_diffrn_reflns_av_R_equivalents 0.0281
_diffrn_reflns_av_sigmaI/netI 0.0361
_diffrn_reflns_limit_h_max 13
_diffrn_reflns_limit_h_min 0
_diffrn_reflns_limit_k_max 14
_diffrn_reflns_limit_k_min -13
_diffrn_reflns_limit_l_max 18
_diffrn_reflns_limit_l_min -17
_diffrn_reflns_number 6874
_diffrn_reflns_theta_full 80.24
_diffrn_reflns_theta_max 80.24
_diffrn_reflns_theta_min 3.25
_diffrn_standards_decay_% 0.24
_diffrn_standards_interval_count 100
_diffrn_standards_number 2
_exptl_absorpt_coefficient_mu 6.563
_exptl_crystal_colour orange
_exptl_crystal_density_diffrn 1.444
_exptl_crystal_density_method 'not measured'
_exptl_crystal_F_000 716
_exptl_crystal_size_max 0.5
_exptl_crystal_size_mid 0.3
_exptl_crystal_size_min 0.2
_refine_diff_density_max 1.100
_refine_diff_density_min -1.116
_refine_diff_density_rms 0.107
_refine_ls_extinction_coef 0.0028(2)
_refine_ls_extinction_expression Fc^*^=kFc[1+0.001xFc^2^\l^3^/sin(2\q)]^-1/4^
_refine_ls_extinction_method SHELXL
_refine_ls_goodness_of_fit_ref 1.058
_refine_ls_hydrogen_treatment mixed
_refine_ls_matrix_type full
_refine_ls_number_parameters 366
_refine_ls_number_reflns 6498
_refine_ls_number_restraints 0
_refine_ls_restrained_S_all 1.058
_refine_ls_R_factor_all 0.0583
_refine_ls_R_factor_gt 0.0403
_refine_ls_shift/su_max 0.436
_refine_ls_shift/su_mean 0.006
_refine_ls_structure_factor_coef Fsqd
_refine_ls_weighting_details 'w=1/[\s^2^(Fo^2^)+(0.0727P)^2^+0.4281P] where P=(Fo^2^+2Fc^2^)/3'
_refine_ls_weighting_scheme calc
_refine_ls_wR_factor_gt 0.0980
_refine_ls_wR_factor_ref 0.1082
_reflns_number_gt 5262
_reflns_number_total 6498
_reflns_threshold_expression >2sigma(I)
_cod_data_source_file a908469j.txt
_cod_data_source_block pddbtp
_cod_depositor_comments
;
The following automatic conversions were performed:

'_refine_ls_weighting_scheme' value 'calc
w=1/[\s^2^(Fo^2^)+(0.0727P)^2^+0.4281P] where P=(Fo^2^+2Fc^2^)/3' was
changed to 'calc'. New tag '_refine_ls_weighting_details' was
created. The value of the new tag was set to
'w=1/[\s^2^(Fo^2^)+(0.0727P)^2^+0.4281P] where P=(Fo^2^+2Fc^2^)/3'.

Automatic conversion script
Id: cif_fix_values 3143 2015-03-26 13:38:13Z robertas 
;
_cod_original_cell_volume 1582.16(13)
_cod_database_code 7009075

loop_
_symmetry_equiv_pos_as_xyz
'x, y, z'
'-x, -y, -z'

loop_
_atom_site_label
_atom_site_type_symbol
_atom_site_fract_x
_atom_site_fract_y
_atom_site_fract_z
_atom_site_U_iso_or_equiv
_atom_site_adp_type
_atom_site_occupancy
_atom_site_calc_flag
_atom_site_refinement_flags
_atom_site_disorder_assembly
_atom_site_disorder_group
Pd1 Pd 0.22531(2) 0.25536(2) 0.254272(15) 0.03229(9) Uani 1 d . . .
Cl1 Cl 0.35395(9) 0.24169(11) 0.37193(7) 0.0573(3) Uani 1 d . . .
Cl2 Cl 0.39526(8) 0.26826(9) 0.13600(6) 0.0472(2) Uani 1 d . . .
N1 N -0.0468(3) 0.2913(3) 0.4963(2) 0.0485(7) Uani 1 d . . .
C2 C 0.0565(4) 0.3075(4) 0.4361(2) 0.0467(8) Uani 1 d . . .
H2A H 0.1132 0.3582 0.4433 0.080 Uiso 1 calc R . .
N3 N 0.0760(3) 0.2460(3) 0.36240(19) 0.0397(6) Uani 1 d . . .
N4 N -0.0540(3) 0.1145(3) 0.32162(19) 0.0351(5) Uani 1 d . . .
C5 C -0.1625(3) 0.0683(3) 0.3500(2) 0.0348(6) Uani 1 d . . .
C6 C -0.2430(3) 0.0931(4) 0.4349(2) 0.0422(8) Uani 1 d . . .
H6A H -0.3183 0.0584 0.4526 0.080 Uiso 1 calc R . .
C7 C -0.2139(3) 0.1655(3) 0.4909(2) 0.0372(7) Uani 1 d . . .
N8 N -0.1003(3) 0.2129(3) 0.45800(19) 0.0362(6) Uani 1 d . . .
C9 C -0.0251(3) 0.1864(3) 0.3755(2) 0.0335(6) Uani 1 d . . .
C10 C -0.2042(3) -0.0072(3) 0.2878(2) 0.0368(6) Uani 1 d . . .
C11 C -0.2287(5) -0.1372(4) 0.3507(3) 0.0625(11) Uani 1 d . . .
H11A H -0.1507 -0.1845 0.3740 0.080 Uiso 1 calc R . .
H11B H -0.2607 -0.1823 0.3119 0.080 Uiso 1 calc R . .
H11C H -0.2902 -0.1266 0.4058 0.080 Uiso 1 calc R . .
C12 C -0.1037(4) -0.0263(4) 0.2030(3) 0.0496(9) Uani 1 d . . .
H12A H -0.0291 -0.0788 0.2285 0.080 Uiso 1 calc R . .
H12B H -0.0823 0.0545 0.1659 0.080 Uiso 1 calc R . .
H12C H -0.1363 -0.0667 0.1611 0.080 Uiso 1 calc R . .
C13 C -0.3273(4) 0.0673(4) 0.2470(3) 0.0580(10) Uani 1 d . . .
H13A H -0.3103 0.1473 0.2051 0.080 Uiso 1 calc R . .
H13B H -0.3900 0.0817 0.3005 0.080 Uiso 1 calc R . .
H13C H -0.3586 0.0195 0.2098 0.080 Uiso 1 calc R . .
C14 C -0.2934(3) 0.1956(4) 0.5828(2) 0.0453(8) Uani 1 d . . .
C15 C -0.4144(4) 0.1358(5) 0.6018(3) 0.0677(13) Uani 1 d . . .
H15A H -0.4601 0.1649 0.5449 0.080 Uiso 1 calc R . .
H15B H -0.4668 0.1596 0.6574 0.080 Uiso 1 calc R . .
H15C H -0.3929 0.0451 0.6151 0.080 Uiso 1 calc R . .
C16 C -0.3306(5) 0.3390(5) 0.5693(4) 0.0712(14) Uani 1 d . . .
H16A H -0.2554 0.3790 0.5514 0.080 Uiso 1 calc R . .
H16B H -0.3739 0.3574 0.6297 0.080 Uiso 1 calc R . .
H16C H -0.3858 0.3708 0.5182 0.080 Uiso 1 calc R . .
C17 C -0.2182(5) 0.1419(5) 0.6704(3) 0.0652(12) Uani 1 d . . .
H17A H -0.1447 0.1837 0.6613 0.080 Uiso 1 calc R . .
H17B H -0.1915 0.0526 0.6762 0.080 Uiso 1 calc R . .
H17C H -0.2706 0.1554 0.7291 0.080 Uiso 1 calc R . .
N21 N 0.0599(3) 0.2195(3) 0.0127(2) 0.0435(6) Uani 1 d . . .
C22 C 0.1462(3) 0.2042(4) 0.0727(2) 0.0447(8) Uani 1 d . . .
H22A H 0.2252 0.1549 0.0647 0.080 Uiso 1 calc R . .
N23 N 0.1137(3) 0.2646(3) 0.14710(19) 0.0368(6) Uani 1 d . . .
N24 N -0.0824(3) 0.3951(2) 0.18819(19) 0.0344(5) Uani 1 d . . .
C25 C -0.1956(3) 0.4405(3) 0.1597(2) 0.0352(6) Uani 1 d . . .
C26 C -0.2338(3) 0.4167(3) 0.0744(3) 0.0408(7) Uani 1 d . . .
H26A H -0.3144 0.4525 0.0562 0.080 Uiso 1 calc R . .
C27 C -0.1558(3) 0.3431(3) 0.0188(2) 0.0368(6) Uani 1 d . . .
N28 N -0.0379(3) 0.2976(3) 0.05147(19) 0.0345(5) Uani 1 d . . .
C29 C -0.0043(3) 0.3237(3) 0.1334(2) 0.0325(6) Uani 1 d . . .
C30 C -0.2914(3) 0.5153(3) 0.2229(2) 0.0379(7) Uani 1 d . . .
C31 C -0.3364(4) 0.6463(4) 0.1607(3) 0.0567(10) Uani 1 d . . .
H31A H -0.3742 0.6373 0.1059 0.080 Uiso 1 calc R . .
H31B H -0.2651 0.6914 0.1369 0.080 Uiso 1 calc R . .
H31C H -0.3982 0.6926 0.2000 0.080 Uiso 1 calc R . .
C32 C -0.2302(4) 0.5320(4) 0.3088(3) 0.0499(9) Uani 1 d . . .
H32A H -0.1607 0.5793 0.2838 0.080 Uiso 1 calc R . .
H32B H -0.1991 0.4502 0.3477 0.080 Uiso 1 calc R . .
H32C H -0.2923 0.5770 0.3488 0.080 Uiso 1 calc R . .
C33 C -0.4023(4) 0.4410(4) 0.2625(4) 0.0607(11) Uani 1 d . . .
H33A H -0.4411 0.4310 0.2085 0.080 Uiso 1 calc R . .
H33B H -0.4640 0.4862 0.3026 0.080 Uiso 1 calc R . .
H33C H -0.3717 0.3589 0.3012 0.080 Uiso 1 calc R . .
C34 C -0.1902(3) 0.3078(3) -0.0704(2) 0.0388(7) Uani 1 d . . .
C35 C -0.1808(4) 0.1625(3) -0.0506(3) 0.0470(8) Uani 1 d . . .
H35A H -0.2387 0.1330 0.0058 0.080 Uiso 1 calc R . .
H35B H -0.0954 0.1238 -0.0383 0.080 Uiso 1 calc R . .
H35C H -0.2023 0.1401 -0.1069 0.080 Uiso 1 calc R . .
C36 C -0.3271(4) 0.3657(4) -0.0893(3) 0.0585(10) Uani 1 d . . .
H36A H -0.3843 0.3315 -0.0340 0.080 Uiso 1 calc R . .
H36B H -0.3464 0.3458 -0.1473 0.080 Uiso 1 calc R . .
H36C H -0.3365 0.4561 -0.0984 0.080 Uiso 1 calc R . .
C37 C -0.0998(4) 0.3571(4) -0.1608(3) 0.0555(10) Uani 1 d . . .
H37A H -0.1038 0.4471 -0.1704 0.080 Uiso 1 calc R . .
H37B H -0.1244 0.3389 -0.2177 0.080 Uiso 1 calc R . .
H37C H -0.0145 0.3162 -0.1509 0.080 Uiso 1 calc R . .
O40 O 0.4296(7) -0.0284(7) 0.1214(5) 0.0732(18) Uani 0.50 d P . .
H400 H 0.3984 0.0468 0.1114 0.800 Uiso 0.50 calc PR . .
C41 C 0.5108(6) -0.0480(4) 0.0455(4) 0.0711(13) Uani 1 d . . .
H412 H 0.5056 -0.1305 0.0350 0.050 Uiso 1 calc R . .
H411 H 0.5963 -0.0499 0.0608 0.050 Uiso 1 calc R . .

loop_
_atom_site_aniso_label
_atom_site_aniso_U_11
_atom_site_aniso_U_22
_atom_site_aniso_U_33
_atom_site_aniso_U_23
_atom_site_aniso_U_13
_atom_site_aniso_U_12
Pd1 0.01698(14) 0.04301(13) 0.03830(12) -0.01296(8) -0.00059(7) -0.00513(8)
Cl1 0.0304(5) 0.0955(7) 0.0503(4) -0.0165(4) -0.0084(3) -0.0179(5)
Cl2 0.0233(4) 0.0667(5) 0.0512(4) -0.0185(4) 0.0069(3) -0.0079(4)
N1 0.0362(18) 0.070(2) 0.0502(15) -0.0316(15) 0.0008(12) -0.0141(15)
C2 0.034(2) 0.070(2) 0.0455(17) -0.0274(16) 0.0003(13) -0.0174(17)
N3 0.0231(15) 0.0622(17) 0.0404(13) -0.0229(12) 0.0037(10) -0.0140(12)
N4 0.0246(14) 0.0436(14) 0.0392(12) -0.0167(10) 0.0018(9) -0.0046(11)
C5 0.0254(17) 0.0430(16) 0.0375(14) -0.0149(12) 0.0029(11) -0.0058(12)
C6 0.0280(19) 0.060(2) 0.0430(16) -0.0236(15) 0.0091(12) -0.0129(15)
C7 0.0212(17) 0.0546(18) 0.0364(14) -0.0165(13) 0.0051(11) -0.0056(13)
N8 0.0256(15) 0.0497(15) 0.0371(12) -0.0199(11) 0.0020(10) -0.0061(11)
C9 0.0161(15) 0.0487(16) 0.0355(13) -0.0150(12) 0.0046(10) -0.0029(12)
C10 0.0306(18) 0.0431(16) 0.0389(14) -0.0148(12) 0.0004(12) -0.0072(13)
C11 0.080(3) 0.054(2) 0.057(2) -0.0116(18) -0.002(2) -0.026(2)
C12 0.041(2) 0.065(2) 0.0493(18) -0.0303(17) 0.0042(15) -0.0081(17)
C13 0.044(3) 0.076(3) 0.061(2) -0.029(2) -0.0171(18) 0.002(2)
C14 0.029(2) 0.067(2) 0.0405(16) -0.0232(15) 0.0099(13) -0.0050(16)
C15 0.041(3) 0.108(4) 0.059(2) -0.038(2) 0.0228(18) -0.022(2)
C16 0.059(3) 0.074(3) 0.074(3) -0.030(2) 0.023(2) 0.002(2)
C17 0.056(3) 0.097(3) 0.0411(18) -0.021(2) 0.0019(17) -0.007(2)
N21 0.0249(16) 0.0626(18) 0.0454(14) -0.0273(13) 0.0010(11) 0.0044(13)
C22 0.0264(19) 0.066(2) 0.0444(16) -0.0265(16) -0.0002(12) 0.0029(15)
N23 0.0182(14) 0.0538(15) 0.0414(13) -0.0215(11) -0.0006(10) -0.0006(11)
N24 0.0243(15) 0.0399(13) 0.0414(12) -0.0171(10) -0.0001(10) -0.0023(10)
C25 0.0253(18) 0.0377(15) 0.0431(15) -0.0153(12) -0.0008(11) -0.0002(12)
C26 0.0273(19) 0.0459(17) 0.0523(17) -0.0224(14) -0.0091(13) 0.0066(13)
C27 0.0275(18) 0.0427(16) 0.0429(15) -0.0143(13) -0.0066(12) -0.0031(13)
N28 0.0216(14) 0.0456(14) 0.0395(12) -0.0198(11) -0.0018(9) -0.0005(10)
C29 0.0198(16) 0.0434(15) 0.0374(13) -0.0162(12) -0.0016(10) -0.0040(12)
C30 0.0246(18) 0.0388(15) 0.0508(16) -0.0197(13) 0.0017(12) 0.0026(12)
C31 0.058(3) 0.0446(19) 0.060(2) -0.0152(17) -0.0028(18) 0.0139(18)
C32 0.049(2) 0.052(2) 0.0504(18) -0.0258(16) -0.0007(15) 0.0037(17)
C33 0.038(2) 0.067(3) 0.083(3) -0.038(2) 0.0180(19) -0.0139(19)
C34 0.0338(19) 0.0458(17) 0.0403(15) -0.0144(13) -0.0075(12) -0.0059(13)
C35 0.054(2) 0.0469(18) 0.0469(17) -0.0172(14) -0.0081(15) -0.0130(16)
C36 0.048(3) 0.069(3) 0.068(2) -0.027(2) -0.0258(19) -0.0001(19)
C37 0.063(3) 0.064(2) 0.0419(17) -0.0100(16) -0.0018(16) -0.023(2)
O40 0.069(5) 0.083(4) 0.068(4) -0.021(3) 0.009(3) -0.020(4)
C41 0.076(4) 0.059(3) 0.076(3) -0.018(2) -0.005(3) -0.004(2)

loop_
_atom_type_symbol
_atom_type_description
_atom_type_scat_dispersion_real
_atom_type_scat_dispersion_imag
_atom_type_scat_source
C C 0.0181 0.0091 'International Tables Vol C Tables 4.2.6.8 and 6.1.1.4'
H H 0.0000 0.0000 'International Tables Vol C Tables 4.2.6.8 and 6.1.1.4'
N N 0.0311 0.0180 'International Tables Vol C Tables 4.2.6.8 and 6.1.1.4'
Cl Cl 0.3639 0.7018 'International Tables Vol C Tables 4.2.6.8 and 6.1.1.4'
O O 0.0492 0.0322 'International Tables Vol C Tables 4.2.6.8 and 6.1.1.4'
Pd Pd 0.1215 3.9337 'International Tables Vol C Tables 4.2.6.8 and 6.1.1.4'

loop_
_geom_angle_atom_site_label_1
_geom_angle_atom_site_label_2
_geom_angle_atom_site_label_3
_geom_angle
_geom_angle_site_symmetry_1
_geom_angle_site_symmetry_3
_geom_angle_publ_flag
N23 Pd1 N3 93.31(10) . . ?
N23 Pd1 Cl1 178.48(8) . . ?
N3 Pd1 Cl1 87.87(8) . . ?
N23 Pd1 Cl2 88.17(8) . . ?
N3 Pd1 Cl2 178.36(8) . . ?
Cl1 Pd1 Cl2 90.67(3) . . ?
C2 N1 N8 102.1(3) . . ?
N1 C2 N3 115.9(3) . . ?
C9 N3 C2 104.3(3) . . ?
C9 N3 Pd1 130.1(2) . . ?
C2 N3 Pd1 125.5(2) . . ?
C5 N4 C9 116.5(3) . . ?
N4 C5 C6 121.5(3) . . ?
N4 C5 C10 118.8(3) . . ?
C6 C5 C10 119.7(3) . . ?
C7 C6 C5 122.5(3) . . ?
C6 C7 N8 114.1(3) . . ?
C6 C7 C14 125.9(3) . . ?
N8 C7 C14 120.0(3) . . ?
N1 N8 C9 110.2(3) . . ?
N1 N8 C7 128.2(3) . . ?
C9 N8 C7 121.6(3) . . ?
N4 C9 N3 128.8(3) . . ?
N4 C9 N8 123.8(3) . . ?
N3 C9 N8 107.4(3) . . ?
C5 C10 C12 111.4(3) . . ?
C5 C10 C11 109.9(3) . . ?
C12 C10 C11 108.6(3) . . ?
C5 C10 C13 107.5(3) . . ?
C12 C10 C13 109.5(3) . . ?
C11 C10 C13 109.9(3) . . ?
C17 C14 C15 108.8(4) . . ?
C17 C14 C7 109.5(3) . . ?
C15 C14 C7 109.8(3) . . ?
C17 C14 C16 110.1(4) . . ?
C15 C14 C16 108.4(4) . . ?
C7 C14 C16 110.2(3) . . ?
C22 N21 N28 102.0(3) . . ?
N21 C22 N23 116.0(3) . . ?
C29 N23 C22 103.9(3) . . ?
C29 N23 Pd1 130.9(2) . . ?
C22 N23 Pd1 125.2(2) . . ?
C25 N24 C29 116.4(3) . . ?
N24 C25 C26 122.0(3) . . ?
N24 C25 C30 118.7(3) . . ?
C26 C25 C30 119.2(3) . . ?
C27 C26 C25 122.1(3) . . ?
C26 C27 N28 113.8(3) . . ?
C26 C27 C34 125.8(3) . . ?
N28 C27 C34 120.4(3) . . ?
C29 N28 N21 110.0(3) . . ?
C29 N28 C27 122.3(3) . . ?
N21 N28 C27 127.7(3) . . ?
N23 C29 N24 128.5(3) . . ?
N23 C29 N28 108.1(3) . . ?
N24 C29 N28 123.3(3) . . ?
C33 C30 C31 111.0(3) . . ?
C33 C30 C25 107.9(3) . . ?
C31 C30 C25 109.4(3) . . ?
C33 C30 C32 109.5(3) . . ?
C31 C30 C32 108.5(3) . . ?
C25 C30 C32 110.6(3) . . ?
C27 C34 C36 110.3(3) . . ?
C27 C34 C37 109.5(3) . . ?
C36 C34 C37 109.4(3) . . ?
C27 C34 C35 109.4(3) . . ?
C36 C34 C35 107.9(3) . . ?
C37 C34 C35 110.4(3) . . ?
O40 C41 C41 113.8(6) . 2_655 ?

loop_
_geom_bond_atom_site_label_1
_geom_bond_atom_site_label_2
_geom_bond_distance
_geom_bond_site_symmetry_2
_geom_bond_publ_flag
Pd1 N23 2.040(3) . ?
Pd1 N3 2.042(3) . ?
Pd1 Cl1 2.2763(9) . ?
Pd1 Cl2 2.2828(8) . ?
N1 C2 1.304(5) . ?
N1 N8 1.370(4) . ?
C2 N3 1.352(4) . ?
N3 C9 1.333(4) . ?
N4 C5 1.322(4) . ?
N4 C9 1.330(4) . ?
C5 C6 1.427(4) . ?
C5 C10 1.512(4) . ?
C6 C7 1.357(4) . ?
C7 N8 1.384(4) . ?
C7 C14 1.521(4) . ?
N8 C9 1.380(3) . ?
C10 C12 1.518(4) . ?
C10 C11 1.527(5) . ?
C10 C13 1.533(5) . ?
C14 C17 1.513(6) . ?
C14 C15 1.520(6) . ?
C14 C16 1.528(6) . ?
N21 C22 1.310(4) . ?
N21 N28 1.373(4) . ?
C22 N23 1.352(4) . ?
N23 C29 1.334(4) . ?
N24 C25 1.310(4) . ?
N24 C29 1.342(4) . ?
C25 C26 1.426(4) . ?
C25 C30 1.527(4) . ?
C26 C27 1.364(4) . ?
C27 N28 1.378(4) . ?
C27 C34 1.523(4) . ?
N28 C29 1.372(4) . ?
C30 C33 1.524(5) . ?
C30 C31 1.524(5) . ?
C30 C32 1.528(5) . ?
C34 C36 1.527(5) . ?
C34 C37 1.529(5) . ?
C34 C35 1.540(5) . ?
O40 C41 1.315(8) . ?
C41 C41 1.462(10) 2_655 ?

loop_
_geom_torsion_atom_site_label_1
_geom_torsion_atom_site_label_2
_geom_torsion_atom_site_label_3
_geom_torsion_atom_site_label_4
_geom_torsion
_geom_torsion_site_symmetry_1
_geom_torsion_site_symmetry_2
_geom_torsion_site_symmetry_3
_geom_torsion_site_symmetry_4
_geom_torsion_publ_flag
N8 N1 C2 N3 -0.5(5) . . . . ?
N1 C2 N3 C9 1.0(5) . . . . ?
N1 C2 N3 Pd1 178.3(3) . . . . ?
N23 Pd1 N3 C9 37.7(3) . . . . ?
Cl1 Pd1 N3 C9 -141.3(3) . . . . ?
Cl2 Pd1 N3 C9 -168(3) . . . . ?
N23 Pd1 N3 C2 -138.8(3) . . . . ?
Cl1 Pd1 N3 C2 42.2(3) . . . . ?
Cl2 Pd1 N3 C2 16(3) . . . . ?
C9 N4 C5 C6 -0.9(5) . . . . ?
C9 N4 C5 C10 176.2(3) . . . . ?
N4 C5 C6 C7 0.4(6) . . . . ?
C10 C5 C6 C7 -176.7(3) . . . . ?
C5 C6 C7 N8 0.3(5) . . . . ?
C5 C6 C7 C14 -179.4(4) . . . . ?
C2 N1 N8 C9 -0.2(4) . . . . ?
C2 N1 N8 C7 -178.7(4) . . . . ?
C6 C7 N8 N1 177.9(3) . . . . ?
C14 C7 N8 N1 -2.4(6) . . . . ?
C6 C7 N8 C9 -0.4(5) . . . . ?
C14 C7 N8 C9 179.3(3) . . . . ?
C5 N4 C9 N3 -178.6(3) . . . . ?
C5 N4 C9 N8 0.8(5) . . . . ?
C2 N3 C9 N4 178.4(3) . . . . ?
Pd1 N3 C9 N4 1.4(6) . . . . ?
C2 N3 C9 N8 -1.0(4) . . . . ?
Pd1 N3 C9 N8 -178.1(2) . . . . ?
N1 N8 C9 N4 -178.7(3) . . . . ?
C7 N8 C9 N4 -0.1(5) . . . . ?
N1 N8 C9 N3 0.8(4) . . . . ?
C7 N8 C9 N3 179.4(3) . . . . ?
N4 C5 C10 C12 4.5(4) . . . . ?
C6 C5 C10 C12 -178.3(3) . . . . ?
N4 C5 C10 C11 125.0(4) . . . . ?
C6 C5 C10 C11 -57.9(4) . . . . ?
N4 C5 C10 C13 -115.4(4) . . . . ?
C6 C5 C10 C13 61.8(4) . . . . ?
C6 C7 C14 C17 117.6(4) . . . . ?
N8 C7 C14 C17 -62.1(5) . . . . ?
C6 C7 C14 C15 -1.8(6) . . . . ?
N8 C7 C14 C15 178.5(4) . . . . ?
C6 C7 C14 C16 -121.2(4) . . . . ?
N8 C7 C14 C16 59.1(5) . . . . ?
N28 N21 C22 N23 0.3(4) . . . . ?
N21 C22 N23 C29 0.1(5) . . . . ?
N21 C22 N23 Pd1 178.3(3) . . . . ?
N3 Pd1 N23 C29 37.9(3) . . . . ?
Cl1 Pd1 N23 C29 179(100) . . . . ?
Cl2 Pd1 N23 C29 -141.4(3) . . . . ?
N3 Pd1 N23 C22 -139.8(3) . . . . ?
Cl1 Pd1 N23 C22 1(3) . . . . ?
Cl2 Pd1 N23 C22 40.9(3) . . . . ?
C29 N24 C25 C26 -0.6(5) . . . . ?
C29 N24 C25 C30 176.2(3) . . . . ?
N24 C25 C26 C27 1.5(6) . . . . ?
C30 C25 C26 C27 -175.3(3) . . . . ?
C25 C26 C27 N28 -1.4(5) . . . . ?
C25 C26 C27 C34 177.2(3) . . . . ?
C22 N21 N28 C29 -0.5(4) . . . . ?
C22 N21 N28 C27 -178.5(3) . . . . ?
C26 C27 N28 C29 0.8(5) . . . . ?
C34 C27 N28 C29 -177.9(3) . . . . ?
C26 C27 N28 N21 178.6(3) . . . . ?
C34 C27 N28 N21 -0.1(5) . . . . ?
C22 N23 C29 N24 178.3(3) . . . . ?
Pd1 N23 C29 N24 0.2(5) . . . . ?
C22 N23 C29 N28 -0.4(4) . . . . ?
Pd1 N23 C29 N28 -178.4(2) . . . . ?
C25 N24 C29 N23 -178.5(3) . . . . ?
C25 N24 C29 N28 0.0(5) . . . . ?
N21 N28 C29 N23 0.6(4) . . . . ?
C27 N28 C29 N23 178.7(3) . . . . ?
N21 N28 C29 N24 -178.2(3) . . . . ?
C27 N28 C29 N24 -0.1(5) . . . . ?
N24 C25 C30 C33 -115.5(4) . . . . ?
C26 C25 C30 C33 61.4(4) . . . . ?
N24 C25 C30 C31 123.7(4) . . . . ?
C26 C25 C30 C31 -59.4(4) . . . . ?
N24 C25 C30 C32 4.3(4) . . . . ?
C26 C25 C30 C32 -178.8(3) . . . . ?
C26 C27 C34 C36 -0.7(5) . . . . ?
N28 C27 C34 C36 177.9(3) . . . . ?
C26 C27 C34 C37 119.8(4) . . . . ?
N28 C27 C34 C37 -61.7(4) . . . . ?
C26 C27 C34 C35 -119.2(4) . . . . ?
N28 C27 C34 C35 59.4(4) . . . . ?
Cl1 N3 N23 Cl2 -1.27(9) . . . . ?
